data_7038697
loop_
_publ_author_name
'Sohn, Changho'
'Jeong, Jisu'
'Lee, Ji Hye'
'Choi, Byung Hoon'
'Hwang, Hyonseok'
'Bae, Gyun-Tack'
'Lee, Kang Mun'
'Park, Myung Hwan'

_publ_section_title
;
 Novel aluminum-BODIPY dyads: intriguing dual-emission via photoinduced
 energy transfer.
;
_journal_issue 13
_journal_name_full 'Dalton transactions (Cambridge, England : 2003)'
_journal_page_first 5825
_journal_page_last 5832
_journal_paper_doi 10.1039/c5dt05067g
_journal_volume 45
_journal_year 2016
_chemical_formula_moiety C51H64Al1B1F4N4O4
_chemical_formula_sum 'C51 H64 Al B F4 N4 O4'
_chemical_formula_weight 910.85
_chemical_name_common 'compound 7'
_chemical_name_systematic 'compound 7'
_space_group_IT_number 2
_symmetry_cell_setting triclinic
_symmetry_space_group_name_Hall '-P 1'
_symmetry_space_group_name_H-M 'P -1'
_atom_sites_solution_hydrogens geom
_atom_sites_solution_primary direct
_atom_sites_solution_secondary difmap
_audit_creation_method SHELXL-97
_audit_update_record
;
2016-01-26 deposited with the CCDC.
2016-02-19 downloaded from the CCDC.
;
_cell_angle_alpha 102.959(14)
_cell_angle_beta 99.494(14)
_cell_angle_gamma 92.294(14)
_cell_formula_units_Z 2
_cell_length_a 12.038(2)
_cell_length_b 14.150(3)
_cell_length_c 16.086(3)
_cell_measurement_reflns_used 5045
_cell_measurement_temperature 296(2)
_cell_measurement_theta_max 25.36
_cell_measurement_theta_min 1.48
_cell_volume 2625.2(9)
_computing_cell_refinement 'Bruker APEX II'
_computing_data_collection 'Bruker APEX II'
_computing_data_reduction 'Bruker APEX II'
_computing_molecular_graphics ORTEP3
_computing_publication_material 'Bruker SHELXTL'
_computing_structure_refinement 'SHELXL-97 (Sheldrick, 1997)'
_computing_structure_solution 'SHELXS-97 (Sheldrick, 1990)'
_diffrn_ambient_temperature 296(2)
_diffrn_measured_fraction_theta_full 0.975
_diffrn_measured_fraction_theta_max 0.975
_diffrn_measurement_device_type 'CCD area detector'
_diffrn_measurement_method 'phi and omega scans'
_diffrn_radiation_monochromator graphite
_diffrn_radiation_source 'fine-focus sealed tube'
_diffrn_radiation_type MoK\a
_diffrn_radiation_wavelength 0.71073
_diffrn_reflns_av_R_equivalents 0.0561
_diffrn_reflns_av_unetI/netI 0.1287
_diffrn_reflns_limit_h_max 11
_diffrn_reflns_limit_h_min -11
_diffrn_reflns_limit_k_max 13
_diffrn_reflns_limit_k_min -13
_diffrn_reflns_limit_l_max 13
_diffrn_reflns_limit_l_min -15
_diffrn_reflns_number 17625
_diffrn_reflns_theta_full 25.36
_diffrn_reflns_theta_max 25.36
_diffrn_reflns_theta_min 1.48
_exptl_absorpt_coefficient_mu 0.097
_exptl_absorpt_correction_T_max 0.941
_exptl_absorpt_correction_T_min 0.930
_exptl_absorpt_correction_type multi-scan
_exptl_absorpt_process_details SADABS
_exptl_crystal_colour green
_exptl_crystal_density_diffrn 1.152
_exptl_crystal_density_method 'not measured'
_exptl_crystal_description Cubic
_exptl_crystal_F_000 968
_exptl_crystal_recrystallization_method 'Re-crystallisation from solvent: Methyl chloride, diethyl ether'
_exptl_crystal_size_max 0.35
_exptl_crystal_size_mid 0.15
_exptl_crystal_size_min 0.1
_refine_diff_density_max 0.257
_refine_diff_density_min -0.197
_refine_diff_density_rms 0.037
_refine_ls_extinction_method none
_refine_ls_goodness_of_fit_ref 1.063
_refine_ls_hydrogen_treatment mixed
_refine_ls_matrix_type full
_refine_ls_number_parameters 631
_refine_ls_number_reflns 5045
_refine_ls_number_restraints 6
_refine_ls_restrained_S_all 1.062
_refine_ls_R_factor_all 0.0850
_refine_ls_R_factor_gt 0.0537
_refine_ls_shift/su_max 0.120
_refine_ls_shift/su_mean 0.004
_refine_ls_structure_factor_coef Fsqd
_refine_ls_weighting_details 'calc w=1/[\s^2^(Fo^2^)+(0.0000P)^2^+0.6732P] where P=(Fo^2^+2Fc^2^)/3'
_refine_ls_weighting_scheme calc
_refine_ls_wR_factor_gt 0.1379
_refine_ls_wR_factor_ref 0.1615
_reflns_number_gt 3572
_reflns_number_total 5045
_reflns_threshold_expression >2sigma(I)
_cod_data_source_file c5dt05067g3.cif
_cod_data_source_block 7
_cod_depositor_comments
;
The following automatic conversions were performed:

'_symmetry_cell_setting' value 'Triclinic' changed to 'triclinic'
according to
/usr/data/users/saulius/crontab/automatic-downloads/rss-feeds/RSC/lib/dictionaries/cif_core.dic
dictionary named 'cif_core.dic' version 2.4.2 from 2011-04-26.

Automatic conversion script
Id: cif_fix_values 4268 2015-11-12 08:31:59Z antanas 

 Adding full bibliography for 7038696--7038698.cif.
;
_cod_original_sg_symbol_H-M P-1
_cod_database_code 7038697

loop_
_symmetry_equiv_pos_as_xyz
'x, y, z'
'-x, -y, -z'

loop_
_atom_site_label
_atom_site_type_symbol
_atom_site_fract_x
_atom_site_fract_y
_atom_site_fract_z
_atom_site_U_iso_or_equiv
_atom_site_adp_type
_atom_site_occupancy
_atom_site_symmetry_multiplicity
_atom_site_calc_flag
_atom_site_refinement_flags
_atom_site_disorder_assembly
_atom_site_disorder_group
Al Al 0.39216(9) 0.88578(9) 0.76630(7) 0.0439(4) Uani 1 1 d . . .
O1 O 0.4068(2) 1.0018(2) 0.84124(16) 0.0476(7) Uani 1 1 d . . .
O2 O 0.2990(2) 0.8345(2) 0.82453(17) 0.0518(8) Uani 1 1 d . . .
N1 N 0.5284(2) 0.9263(3) 0.7223(2) 0.0464(9) Uani 1 1 d . . .
N2 N 0.4672(2) 0.7608(3) 0.7460(2) 0.0476(9) Uani 1 1 d . . .
C1 C 0.4609(3) 1.0884(3) 0.8478(2) 0.0423(10) Uani 1 1 d . . .
C2 C 0.4369(3) 1.1736(3) 0.9073(2) 0.0475(11) Uani 1 1 d . . .
C3 C 0.4949(3) 1.2612(3) 0.9092(3) 0.0550(12) Uani 1 1 d . . .
H3 H 0.4783 1.3164 0.9474 0.066 Uiso 1 1 calc R . .
C4 C 0.5773(3) 1.2739(3) 0.8579(3) 0.0544(12) Uani 1 1 d . A .
C5 C 0.6012(3) 1.1896(3) 0.8030(3) 0.0519(12) Uani 1 1 d . . .
H5 H 0.6561 1.1936 0.7692 0.062 Uiso 1 1 calc R . .
C6 C 0.5452(3) 1.0977(3) 0.7966(2) 0.0450(11) Uani 1 1 d . . .
C7 C 0.5784(3) 1.0134(4) 0.7389(3) 0.0512(12) Uani 1 1 d . . .
H7 H 0.6395 1.0222 0.7121 0.061 Uiso 1 1 calc R . .
C8 C 0.5736(3) 0.8441(3) 0.6662(3) 0.0579(12) Uani 1 1 d . . .
H8A H 0.6492 0.8624 0.6587 0.069 Uiso 1 1 calc R . .
H8B H 0.5254 0.8246 0.6096 0.069 Uiso 1 1 calc R . .
C9 C 0.5753(3) 0.7618(3) 0.7134(3) 0.0631(13) Uani 1 1 d . . .
H9A H 0.5815 0.7001 0.6740 0.076 Uiso 1 1 calc R . .
H9B H 0.6388 0.7733 0.7611 0.076 Uiso 1 1 calc R . .
C10 C 0.4192(3) 0.6772(4) 0.7480(3) 0.0549(12) Uani 1 1 d . . .
H10 H 0.4547 0.6219 0.7268 0.066 Uiso 1 1 calc R . .
C11 C 0.3164(3) 0.6624(3) 0.7799(3) 0.0491(11) Uani 1 1 d . . .
C12 C 0.2725(4) 0.5657(3) 0.7707(3) 0.0609(13) Uani 1 1 d . . .
H12 H 0.3106 0.5149 0.7439 0.073 Uiso 1 1 calc R . .
C13 C 0.1753(4) 0.5436(3) 0.7999(3) 0.0608(13) Uani 1 1 d . . .
C14 C 0.1234(4) 0.6245(4) 0.8416(3) 0.0613(13) Uani 1 1 d . . .
H14 H 0.0581 0.6117 0.8624 0.074 Uiso 1 1 calc R . .
C15 C 0.1621(3) 0.7227(3) 0.8544(3) 0.0560(12) Uani 1 1 d . . .
C16 C 0.2601(3) 0.7429(3) 0.8195(3) 0.0493(11) Uani 1 1 d . . .
C17 C 0.6369(4) 1.3756(4) 0.8669(4) 0.0687(14) Uani 1 1 d . . .
C18 C 0.7048(10) 1.4123(7) 0.9575(7) 0.141(6) Uani 0.802(15) 1 d P A 1
H18A H 0.7416 1.4753 0.9625 0.211 Uiso 0.802(15) 1 calc PR A 1
H18B H 0.7606 1.3679 0.9684 0.211 Uiso 0.802(15) 1 calc PR A 1
H18C H 0.6552 1.4170 0.9991 0.211 Uiso 0.802(15) 1 calc PR A 1
C19 C 0.7107(9) 1.3749(6) 0.7955(7) 0.133(5) Uani 0.802(15) 1 d P A 1
H19A H 0.7407 1.4400 0.7995 0.200 Uiso 0.802(15) 1 calc PR A 1
H19B H 0.6650 1.3499 0.7393 0.200 Uiso 0.802(15) 1 calc PR A 1
H19C H 0.7718 1.3345 0.8037 0.200 Uiso 0.802(15) 1 calc PR A 1
C20 C 0.5477(7) 1.4488(5) 0.8517(8) 0.101(3) Uani 0.802(15) 1 d P A 1
H20A H 0.4956 1.4496 0.8910 0.151 Uiso 0.802(15) 1 calc PR A 1
H20B H 0.5073 1.4295 0.7931 0.151 Uiso 0.802(15) 1 calc PR A 1
H20C H 0.5848 1.5127 0.8614 0.151 Uiso 0.802(15) 1 calc PR A 1
C18A C 0.7733(19) 1.363(2) 0.905(2) 0.083(11) Uani 0.198(15) 1 d P A 2
H18D H 0.8170 1.4241 0.9129 0.124 Uiso 0.198(15) 1 calc PR A 2
H18E H 0.8015 1.3138 0.8645 0.124 Uiso 0.198(15) 1 calc PR A 2
H18F H 0.7791 1.3455 0.9597 0.124 Uiso 0.198(15) 1 calc PR A 2
C19A C 0.634(4) 1.400(3) 0.788(3) 0.131(17) Uani 0.198(15) 1 d PU A 2
H19D H 0.5878 1.4533 0.7851 0.197 Uiso 0.198(15) 1 calc PR A 2
H19E H 0.6033 1.3450 0.7417 0.197 Uiso 0.198(15) 1 calc PR A 2
H19F H 0.7094 1.4188 0.7818 0.197 Uiso 0.198(15) 1 calc PR A 2
C20A C 0.603(3) 1.456(2) 0.932(3) 0.108(17) Uani 0.198(15) 1 d P A 2
H20D H 0.5295 1.4739 0.9098 0.162 Uiso 0.198(15) 1 calc PR A 2
H20E H 0.6567 1.5114 0.9442 0.162 Uiso 0.198(15) 1 calc PR A 2
H20F H 0.5996 1.4353 0.9846 0.162 Uiso 0.198(15) 1 calc PR A 2
C21 C 0.3496(3) 1.1672(3) 0.9669(3) 0.0544(12) Uani 1 1 d . . .
C22 C 0.3376(4) 1.2673(3) 1.0266(3) 0.0769(15) Uani 1 1 d . . .
H22A H 0.4097 1.2928 1.0613 0.115 Uiso 1 1 calc R . .
H22B H 0.2847 1.2596 1.0636 0.115 Uiso 1 1 calc R . .
H22C H 0.3108 1.3115 0.9917 0.115 Uiso 1 1 calc R . .
C23 C 0.2322(3) 1.1293(3) 0.9112(3) 0.0710(14) Uani 1 1 d . . .
H23A H 0.2066 1.1751 0.8778 0.107 Uiso 1 1 calc R . .
H23B H 0.1795 1.1216 0.9484 0.107 Uiso 1 1 calc R . .
H23C H 0.2377 1.0677 0.8728 0.107 Uiso 1 1 calc R . .
C24 C 0.3896(4) 1.0989(3) 1.0265(3) 0.0715(14) Uani 1 1 d . . .
H24A H 0.3946 1.0350 0.9917 0.107 Uiso 1 1 calc R . .
H24B H 0.3366 1.0955 1.0644 0.107 Uiso 1 1 calc R . .
H24C H 0.4625 1.1236 1.0603 0.107 Uiso 1 1 calc R . .
C25 C 0.1248(4) 0.4384(3) 0.7858(3) 0.0720(14) Uani 1 1 d . . .
C26 C 0.2151(5) 0.3674(5) 0.7909(6) 0.151(3) Uani 1 1 d . . .
H26A H 0.2633 0.3857 0.8467 0.227 Uiso 1 1 calc R . .
H26B H 0.2592 0.3684 0.7465 0.227 Uiso 1 1 calc R . .
H26C H 0.1801 0.3030 0.7827 0.227 Uiso 1 1 calc R . .
C27 C 0.0590(8) 0.4073(5) 0.6932(6) 0.226(6) Uani 1 1 d . . .
H27A H 0.0546 0.3377 0.6741 0.338 Uiso 1 1 calc R . .
H27B H 0.0969 0.4359 0.6557 0.338 Uiso 1 1 calc R . .
H27C H -0.0158 0.4286 0.6915 0.338 Uiso 1 1 calc R . .
C28 C 0.0514(8) 0.4264(5) 0.8485(7) 0.224(6) Uani 1 1 d . . .
H28A H 0.0911 0.4535 0.9064 0.336 Uiso 1 1 calc R . .
H28B H 0.0312 0.3584 0.8418 0.336 Uiso 1 1 calc R . .
H28C H -0.0158 0.4593 0.8379 0.336 Uiso 1 1 calc R . .
C29 C 0.1024(4) 0.8055(4) 0.9051(3) 0.0721(15) Uani 1 1 d . . .
C30 C 0.1880(5) 0.8665(4) 0.9832(4) 0.0997(19) Uani 1 1 d . . .
H30A H 0.2127 0.8267 1.0226 0.150 Uiso 1 1 calc R . .
H30B H 0.1524 0.9206 1.0124 0.150 Uiso 1 1 calc R . .
H30C H 0.2519 0.8901 0.9629 0.150 Uiso 1 1 calc R . .
C31 C 0.0542(4) 0.8709(4) 0.8449(4) 0.0987(19) Uani 1 1 d . . .
H31A H 0.1147 0.8989 0.8239 0.148 Uiso 1 1 calc R . .
H31B H 0.0167 0.9218 0.8768 0.148 Uiso 1 1 calc R . .
H31C H 0.0012 0.8325 0.7968 0.148 Uiso 1 1 calc R . .
C32 C 0.0027(5) 0.7658(4) 0.9411(4) 0.117(2) Uani 1 1 d . . .
H32A H -0.0546 0.7320 0.8938 0.176 Uiso 1 1 calc R . .
H32B H -0.0285 0.8190 0.9758 0.176 Uiso 1 1 calc R . .
H32C H 0.0296 0.7218 0.9761 0.176 Uiso 1 1 calc R . .
O3 O 0.2999(2) 0.8866(2) 0.66744(17) 0.0552(8) Uani 1 1 d . . .
C33 C 0.1932(3) 0.8478(4) 0.6343(3) 0.0486(11) Uani 1 1 d . . .
C34 C 0.0998(4) 0.9035(3) 0.6377(3) 0.0536(12) Uani 1 1 d . . .
C35 C -0.0098(3) 0.8676(4) 0.6022(3) 0.0535(12) Uani 1 1 d . . .
H35 H -0.0681 0.9088 0.6046 0.064 Uiso 1 1 calc R . .
C36 C -0.0326(3) 0.7695(4) 0.5628(3) 0.0525(12) Uani 1 1 d . . .
C37 C 0.0582(4) 0.7103(3) 0.5575(3) 0.0621(13) Uani 1 1 d . . .
H37 H 0.0451 0.6443 0.5311 0.075 Uiso 1 1 calc R . .
C38 C 0.1667(4) 0.7508(4) 0.5918(3) 0.0573(12) Uani 1 1 d . . .
F3 F 0.12068(18) 0.9999(2) 0.67973(17) 0.0765(8) Uani 1 1 d . . .
F4 F 0.25402(19) 0.69251(19) 0.58290(17) 0.0845(9) Uani 1 1 d . . .
C39 C -0.3757(4) 0.7793(4) 0.3755(4) 0.0832(16) Uani 1 1 d . . .
H39 H -0.4486 0.7674 0.3434 0.100 Uiso 1 1 calc R . .
C40 C -0.2983(5) 0.8523(4) 0.3705(4) 0.0879(17) Uani 1 1 d . . .
H40 H -0.3093 0.8966 0.3356 0.106 Uiso 1 1 calc R . .
C41 C -0.2014(4) 0.8459(4) 0.4278(3) 0.0718(14) Uani 1 1 d . . .
H41 H -0.1345 0.8854 0.4384 0.086 Uiso 1 1 calc R . .
C42 C -0.2213(4) 0.7694(3) 0.4672(3) 0.0569(12) Uani 1 1 d . . .
C43 C -0.1515(3) 0.7266(3) 0.5270(3) 0.0560(12) Uani 1 1 d . . .
C44 C -0.1922(4) 0.6437(4) 0.5506(3) 0.0645(13) Uani 1 1 d . . .
C45 C -0.1419(5) 0.5913(4) 0.6108(4) 0.0928(17) Uani 1 1 d . . .
H45 H -0.0701 0.6051 0.6446 0.111 Uiso 1 1 calc R . .
C46 C -0.2196(5) 0.5158(5) 0.6099(5) 0.118(2) Uani 1 1 d . . .
H46 H -0.2101 0.4699 0.6432 0.141 Uiso 1 1 calc R . .
C47 C -0.3143(5) 0.5221(4) 0.5496(4) 0.0973(18) Uani 1 1 d . . .
H47 H -0.3786 0.4790 0.5352 0.117 Uiso 1 1 calc R . .
N3 N -0.3325(3) 0.7281(3) 0.4324(3) 0.0622(10) Uani 1 1 d . . .
N4 N -0.3004(3) 0.5991(3) 0.5144(3) 0.0686(11) Uani 1 1 d . . .
B B -0.3899(4) 0.6375(4) 0.4515(4) 0.0641(16) Uani 1 1 d . . .
F1 F -0.48315(19) 0.6623(2) 0.49114(17) 0.0864(9) Uani 1 1 d . . .
F2 F -0.4272(2) 0.5663(2) 0.37569(17) 0.0864(9) Uani 1 1 d . . .
O51 O 0.7901(4) 0.0924(4) 0.6500(3) 0.1220(15) Uani 1 1 d . . .
C53 C 0.8955(6) 0.1374(5) 0.6991(7) 0.133(3) Uani 1 1 d . . .
H53A H 0.8941 0.2076 0.7102 0.160 Uiso 1 1 calc R . .
H53B H 0.9555 0.1186 0.6668 0.160 Uiso 1 1 calc R . .
C54 C 0.9169(6) 0.1068(7) 0.7830(6) 0.164(4) Uani 1 1 d . . .
H54A H 0.8579 0.1266 0.8151 0.246 Uiso 1 1 calc R . .
H54B H 0.9883 0.1367 0.8162 0.246 Uiso 1 1 calc R . .
H54C H 0.9182 0.0373 0.7716 0.246 Uiso 1 1 calc R . .
C52 C 0.7559(10) 0.1135(8) 0.5687(7) 0.223(6) Uani 1 1 d . . .
H52A H 0.7720 0.1825 0.5738 0.268 Uiso 1 1 calc R . .
H52B H 0.7995 0.0784 0.5279 0.268 Uiso 1 1 calc R . .
C51 C 0.6405(10) 0.0886(14) 0.5360(6) 0.362(13) Uani 1 1 d . . .
H51A H 0.6155 0.0348 0.5574 0.543 Uiso 1 1 calc R . .
H51B H 0.6285 0.0705 0.4738 0.543 Uiso 1 1 calc R . .
H51C H 0.5984 0.1433 0.5543 0.543 Uiso 1 1 calc R . .

loop_
_atom_site_aniso_label
_atom_site_aniso_U_11
_atom_site_aniso_U_22
_atom_site_aniso_U_33
_atom_site_aniso_U_23
_atom_site_aniso_U_13
_atom_site_aniso_U_12
Al 0.0422(7) 0.0443(9) 0.0411(7) 0.0019(6) 0.0076(6) 0.0011(6)
O1 0.0468(15) 0.048(2) 0.0432(17) 0.0000(15) 0.0108(13) -0.0004(15)
O2 0.0588(17) 0.039(2) 0.0597(19) 0.0075(15) 0.0219(15) 0.0032(14)
N1 0.046(2) 0.045(3) 0.041(2) -0.0030(19) 0.0065(17) -0.0024(19)
N2 0.044(2) 0.051(3) 0.044(2) 0.0028(19) 0.0100(17) 0.0031(19)
C1 0.041(2) 0.038(3) 0.041(3) 0.003(2) -0.004(2) -0.004(2)
C2 0.049(2) 0.046(3) 0.040(3) -0.001(2) 0.003(2) 0.004(2)
C3 0.058(3) 0.041(3) 0.056(3) -0.002(2) 0.002(2) 0.005(2)
C4 0.050(3) 0.047(3) 0.060(3) 0.008(3) 0.000(2) 0.000(2)
C5 0.045(2) 0.052(3) 0.056(3) 0.008(3) 0.007(2) -0.003(2)
C6 0.038(2) 0.046(3) 0.043(3) 0.000(2) -0.002(2) -0.006(2)
C7 0.047(3) 0.057(4) 0.045(3) 0.000(3) 0.013(2) -0.002(3)
C8 0.057(3) 0.056(3) 0.056(3) -0.005(3) 0.022(2) -0.001(2)
C9 0.054(3) 0.065(4) 0.069(3) 0.003(3) 0.023(2) 0.012(2)
C10 0.055(3) 0.053(4) 0.052(3) 0.002(3) 0.010(2) 0.011(3)
C11 0.055(3) 0.041(3) 0.049(3) 0.004(2) 0.009(2) 0.002(2)
C12 0.061(3) 0.046(4) 0.070(3) 0.003(3) 0.010(3) 0.004(2)
C13 0.065(3) 0.052(4) 0.063(3) 0.012(3) 0.007(3) 0.000(3)
C14 0.061(3) 0.062(4) 0.065(3) 0.018(3) 0.018(2) -0.001(3)
C15 0.058(3) 0.053(4) 0.060(3) 0.013(3) 0.019(2) 0.003(2)
C16 0.054(3) 0.046(3) 0.044(3) 0.006(2) 0.007(2) 0.000(2)
C17 0.069(3) 0.047(4) 0.081(4) 0.007(3) 0.002(3) -0.007(3)
C18 0.153(12) 0.098(8) 0.134(9) 0.039(7) -0.080(9) -0.059(9)
C19 0.125(8) 0.064(6) 0.227(12) 0.022(6) 0.103(9) -0.020(5)
C20 0.106(6) 0.057(5) 0.142(9) 0.034(6) 0.015(6) 0.010(4)
C18A 0.042(15) 0.10(2) 0.10(3) 0.007(18) 0.011(15) -0.010(14)
C19A 0.133(17) 0.130(17) 0.130(17) 0.031(6) 0.023(6) 0.006(5)
C20A 0.09(3) 0.06(2) 0.17(5) 0.02(3) 0.02(3) -0.005(18)
C21 0.060(3) 0.050(3) 0.050(3) -0.001(2) 0.015(2) 0.010(2)
C22 0.096(4) 0.063(4) 0.070(3) 0.000(3) 0.031(3) 0.014(3)
C23 0.056(3) 0.077(4) 0.081(3) 0.010(3) 0.024(3) 0.009(3)
C24 0.094(3) 0.071(4) 0.052(3) 0.014(3) 0.019(3) 0.014(3)
C25 0.068(3) 0.048(4) 0.093(4) 0.012(3) 0.005(3) -0.010(3)
C26 0.138(6) 0.076(5) 0.265(10) 0.083(6) 0.047(6) 0.006(4)
C27 0.312(12) 0.094(6) 0.199(9) 0.052(6) -0.159(9) -0.093(7)
C28 0.284(10) 0.077(5) 0.332(13) -0.020(6) 0.227(10) -0.071(6)
C29 0.081(3) 0.062(4) 0.092(4) 0.029(3) 0.050(3) 0.015(3)
C30 0.133(5) 0.079(4) 0.086(4) -0.005(3) 0.051(4) 0.000(4)
C31 0.105(4) 0.087(4) 0.126(5) 0.038(4) 0.057(4) 0.045(3)
C32 0.121(4) 0.097(5) 0.160(6) 0.031(4) 0.096(5) 0.020(4)
O3 0.0450(17) 0.072(2) 0.0446(17) 0.0134(15) -0.0012(14) -0.0101(15)
C33 0.047(3) 0.055(4) 0.041(3) 0.011(3) 0.002(2) -0.008(3)
C34 0.060(3) 0.043(3) 0.051(3) 0.002(2) 0.003(2) -0.006(3)
C35 0.044(3) 0.053(4) 0.059(3) 0.012(3) -0.001(2) -0.006(2)
C36 0.051(3) 0.050(4) 0.051(3) 0.012(3) -0.002(2) -0.008(3)
C37 0.064(3) 0.053(3) 0.061(3) 0.007(3) -0.001(3) -0.005(3)
C38 0.045(3) 0.061(4) 0.057(3) 0.003(3) -0.002(2) 0.007(3)
F3 0.0633(16) 0.062(2) 0.090(2) -0.0014(16) 0.0026(14) -0.0056(14)
F4 0.0612(16) 0.079(2) 0.097(2) -0.0026(16) -0.0020(14) 0.0139(15)
C39 0.059(3) 0.083(4) 0.095(4) 0.023(4) -0.020(3) -0.007(3)
C40 0.067(3) 0.091(5) 0.102(4) 0.041(4) -0.019(3) -0.007(3)
C41 0.060(3) 0.065(4) 0.085(4) 0.022(3) -0.002(3) -0.013(3)
C42 0.046(3) 0.057(3) 0.062(3) 0.013(3) -0.004(3) -0.011(2)
C43 0.051(3) 0.052(3) 0.055(3) 0.002(3) 0.001(3) -0.011(3)
C44 0.057(3) 0.061(4) 0.068(3) 0.017(3) -0.006(3) -0.019(3)
C45 0.078(4) 0.093(5) 0.109(5) 0.052(4) -0.008(3) -0.022(3)
C46 0.088(4) 0.125(6) 0.150(6) 0.089(5) -0.018(4) -0.029(4)
C47 0.078(4) 0.084(5) 0.129(5) 0.046(4) -0.001(4) -0.032(3)
N3 0.047(2) 0.063(3) 0.068(3) 0.013(2) -0.007(2) -0.009(2)
N4 0.057(3) 0.062(3) 0.082(3) 0.018(3) 0.003(2) -0.019(2)
B 0.049(3) 0.069(4) 0.060(4) -0.010(4) 0.007(3) -0.007(3)
F1 0.0634(16) 0.088(2) 0.100(2) -0.0004(17) 0.0255(16) -0.0072(14)
F2 0.0892(19) 0.076(2) 0.0733(19) -0.0113(17) -0.0002(15) -0.0131(15)
O51 0.106(3) 0.172(5) 0.108(3) 0.060(3) 0.040(3) 0.003(3)
C53 0.092(5) 0.089(5) 0.220(9) 0.011(6) 0.072(6) -0.003(4)
C54 0.111(6) 0.205(10) 0.151(8) 0.005(7) -0.004(5) 0.035(6)
C52 0.286(13) 0.326(14) 0.166(9) 0.182(10) 0.147(10) 0.154(12)
C51 0.235(12) 0.81(4) 0.122(8) 0.210(13) 0.069(8) 0.292(18)

loop_
_atom_type_symbol
_atom_type_description
_atom_type_scat_dispersion_real
_atom_type_scat_dispersion_imag
_atom_type_scat_source
C C 0.0033 0.0016 'International Tables Vol C Tables 4.2.6.8 and 6.1.1.4'
H H 0.0000 0.0000 'International Tables Vol C Tables 4.2.6.8 and 6.1.1.4'
B B 0.0013 0.0007 'International Tables Vol C Tables 4.2.6.8 and 6.1.1.4'
N N 0.0061 0.0033 'International Tables Vol C Tables 4.2.6.8 and 6.1.1.4'
O O 0.0106 0.0060 'International Tables Vol C Tables 4.2.6.8 and 6.1.1.4'
F F 0.0171 0.0103 'International Tables Vol C Tables 4.2.6.8 and 6.1.1.4'
Al Al 0.0645 0.0514 'International Tables Vol C Tables 4.2.6.8 and 6.1.1.4'

loop_
_geom_angle_atom_site_label_1
_geom_angle_atom_site_label_2
_geom_angle_atom_site_label_3
_geom_angle
O3 Al O1 111.52(14)
O3 Al O2 101.99(13)
O1 Al O2 92.39(13)
O3 Al N1 92.54(13)
O1 Al N1 88.94(14)
O2 Al N1 163.76(14)
O3 Al N2 106.82(14)
O1 Al N2 140.27(14)
O2 Al N2 89.53(14)
N1 Al N2 79.23(15)
C1 O1 Al 135.2(2)
C16 O2 Al 132.6(2)
C7 N1 C8 119.8(3)
C7 N1 Al 127.0(3)
C8 N1 Al 113.1(3)
C10 N2 C9 118.4(3)
C10 N2 Al 123.7(3)
C9 N2 Al 117.2(3)
O1 C1 C6 120.7(3)
O1 C1 C2 120.8(4)
C6 C1 C2 118.5(4)
C3 C2 C1 117.5(4)
C3 C2 C21 121.7(4)
C1 C2 C21 120.8(4)
C2 C3 C4 125.8(4)
C5 C4 C3 115.4(4)
C5 C4 C17 123.9(4)
C3 C4 C17 120.7(4)
C4 C5 C6 122.4(4)
C5 C6 C1 120.5(4)
C5 C6 C7 118.2(4)
C1 C6 C7 121.2(4)
N1 C7 C6 124.4(4)
N1 C8 C9 105.5(3)
N2 C9 C8 106.1(3)
N2 C10 C11 126.1(4)
C12 C11 C16 120.8(4)
C12 C11 C10 118.0(4)
C16 C11 C10 121.2(4)
C13 C12 C11 122.6(4)
C12 C13 C14 115.4(4)
C12 C13 C25 122.4(4)
C14 C13 C25 122.2(4)
C15 C14 C13 125.6(4)
C14 C15 C16 117.4(4)
C14 C15 C29 121.4(4)
C16 C15 C29 121.2(4)
O2 C16 C11 120.7(4)
O2 C16 C15 121.3(4)
C11 C16 C15 118.0(4)
C19A C17 C20A 112(2)
C19A C17 C18 135.5(18)
C20A C17 C18 57.3(18)
C19A C17 C4 112.8(17)
C20A C17 C4 115.7(13)
C18 C17 C4 110.0(5)
C19A C17 C20 68(2)
C20A C17 C20 52.0(18)
C18 C17 C20 108.1(7)
C4 C17 C20 109.9(4)
C19A C17 C19 39.0(19)
C20A C17 C19 132.1(14)
C18 C17 C19 112.2(7)
C4 C17 C19 111.6(4)
C20 C17 C19 104.8(6)
C19A C17 C18A 107(2)
C20A C17 C18A 105.4(19)
C18 C17 C18A 50.4(11)
C4 C17 C18A 103.9(11)
C20 C17 C18A 145.2(11)
C19 C17 C18A 69.1(11)
C24 C21 C23 110.8(4)
C24 C21 C2 109.0(3)
C23 C21 C2 109.8(3)
C24 C21 C22 107.0(3)
C23 C21 C22 107.9(3)
C2 C21 C22 112.3(4)
C28 C25 C26 107.6(6)
C28 C25 C27 110.5(6)
C26 C25 C27 105.1(6)
C28 C25 C13 113.4(4)
C26 C25 C13 112.2(4)
C27 C25 C13 107.7(5)
C15 C29 C31 110.0(4)
C15 C29 C30 109.4(4)
C31 C29 C30 110.0(5)
C15 C29 C32 112.0(4)
C31 C29 C32 107.7(4)
C30 C29 C32 107.7(4)
C33 O3 Al 132.1(3)
O3 C33 C38 123.3(4)
O3 C33 C34 122.4(4)
C38 C33 C34 114.3(4)
F3 C34 C35 118.8(4)
F3 C34 C33 116.9(4)
C35 C34 C33 124.3(4)
C34 C35 C36 119.3(4)
C35 C36 C37 118.7(4)
C35 C36 C43 121.0(4)
C37 C36 C43 120.3(4)
C38 C37 C36 119.4(4)
F4 C38 C37 118.4(4)
F4 C38 C33 117.7(4)
C37 C38 C33 123.9(4)
N3 C39 C40 111.7(4)
C41 C40 C39 106.2(5)
C40 C41 C42 108.1(4)
C41 C42 N3 107.7(4)
C41 C42 C43 133.0(4)
N3 C42 C43 119.2(4)
C44 C43 C42 120.7(4)
C44 C43 C36 120.1(4)
C42 C43 C36 119.2(4)
N4 C44 C43 121.3(5)
N4 C44 C45 107.6(4)
C43 C44 C45 131.2(5)
C46 C45 C44 107.5(5)
C45 C46 C47 106.7(5)
N4 C47 C46 111.0(5)
C39 N3 C42 106.3(4)
C39 N3 B 127.0(4)
C42 N3 B 126.6(4)
C47 N4 C44 107.2(4)
C47 N4 B 127.2(4)
C44 N4 B 125.3(4)
F2 B F1 108.0(4)
F2 B N3 111.3(4)
F1 B N3 110.7(4)
F2 B N4 110.7(4)
F1 B N4 109.4(4)
N3 B N4 106.8(4)
C52 O51 C53 117.1(7)
O51 C53 C54 109.3(6)
C51 C52 O51 112.7(8)

loop_
_geom_bond_atom_site_label_1
_geom_bond_atom_site_label_2
_geom_bond_distance
Al O3 1.786(3)
Al O1 1.788(3)
Al O2 1.802(3)
Al N1 2.003(3)
Al N2 2.004(3)
O1 C1 1.339(4)
O2 C16 1.341(5)
N1 C7 1.301(5)
N1 C8 1.485(5)
N2 C10 1.305(5)
N2 C9 1.481(5)
C1 C6 1.428(5)
C1 C2 1.434(5)
C2 C3 1.391(6)
C2 C21 1.548(5)
C3 C4 1.420(6)
C4 C5 1.388(6)
C4 C17 1.548(6)
C5 C6 1.415(6)
C6 C7 1.451(6)
C8 C9 1.526(6)
C10 C11 1.441(6)
C11 C12 1.415(6)
C11 C16 1.429(5)
C12 C13 1.380(6)
C13 C14 1.415(6)
C13 C25 1.539(6)
C14 C15 1.406(6)
C15 C16 1.432(6)
C15 C29 1.545(6)
C17 C19A 1.39(4)
C17 C20A 1.49(4)
C17 C18 1.515(9)
C17 C20 1.550(9)
C17 C19 1.564(10)
C17 C18A 1.69(3)
C21 C24 1.545(6)
C21 C23 1.547(6)
C21 C22 1.549(6)
C25 C28 1.478(8)
C25 C26 1.514(7)
C25 C27 1.526(8)
C29 C31 1.545(7)
C29 C30 1.549(7)
C29 C32 1.554(6)
O3 C33 1.350(4)
C33 C38 1.387(6)
C33 C34 1.399(5)
C34 F3 1.373(5)
C34 C35 1.376(5)
C35 C36 1.386(5)
C36 C37 1.405(6)
C36 C43 1.501(6)
C37 C38 1.379(6)
C38 F4 1.368(4)
C39 N3 1.344(6)
C39 C40 1.389(7)
C40 C41 1.382(6)
C41 C42 1.403(6)
C42 N3 1.412(5)
C42 C43 1.425(6)
C43 C44 1.405(6)
C44 N4 1.398(5)
C44 C45 1.421(7)
C45 C46 1.386(7)
C46 C47 1.390(7)
C47 N4 1.352(6)
N3 B 1.545(7)
N4 B 1.554(7)
B F2 1.392(6)
B F1 1.399(5)
O51 C52 1.406(9)
O51 C53 1.420(8)
C53 C54 1.494(10)
C52 C51 1.403(14)
